data_1100872
loop_
_publ_author_name
'Wang, Jun'
'Amos, Ruth I. J.'
'Frey, Alistair S. P.'
'Gardiner, Michael G.'
'Cole, Marcus L.'
'Junk, Peter C.'

_publ_section_title
;
 Reversible Sm(III)/Sm(II) Redox Chemistry of an Organosamarium(III)
 Complex
;
_journal_issue 10
_journal_name_full Organometallics
_journal_page_first 2259
_journal_page_last 2261
_journal_paper_doi 10.1021/om050172a
_journal_volume 24
_journal_year 2005
_chemical_formula_sum 'C92 H134 N10 Sm2'
_chemical_formula_weight 1680.79
_space_group_IT_number 2
_symmetry_cell_setting ?
_symmetry_space_group_name_Hall '-P 1'
_symmetry_space_group_name_H-M 'P -1'
_atom_sites_solution_hydrogens geom
_atom_sites_solution_primary direct
_atom_sites_solution_secondary difmap
_cell_angle_alpha 113.7890(10)
_cell_angle_beta 93.1120(10)
_cell_angle_gamma 95.3020(10)
_cell_formula_units_Z 2
_cell_length_a 14.6994(4)
_cell_length_b 17.0733(5)
_cell_length_c 18.7037(6)
_cell_measurement_reflns_used ?
_cell_measurement_temperature 123(2)
_cell_measurement_theta_max ?
_cell_measurement_theta_min ?
_cell_volume 4255.2(2)
_diffrn_ambient_temperature 123(2)
_diffrn_detector_area_resol_mean ?
_diffrn_measurement_device_type ?
_diffrn_measurement_method ?
_diffrn_radiation_monochromator graphite
_diffrn_radiation_source 'fine-focus sealed tube'
_diffrn_radiation_type MoK\a
_diffrn_radiation_wavelength 0.71073
_diffrn_reflns_av_R_equivalents 0.0761
_diffrn_reflns_av_sigmaI/netI 0.0875
_diffrn_reflns_limit_h_max 17
_diffrn_reflns_limit_h_min -19
_diffrn_reflns_limit_k_max 22
_diffrn_reflns_limit_k_min -22
_diffrn_reflns_limit_l_max 24
_diffrn_reflns_limit_l_min -24
_diffrn_reflns_number 50584
_diffrn_reflns_theta_max 27.63
_diffrn_reflns_theta_min 2.57
_diffrn_standards_decay_% ?
_diffrn_standards_interval_count ?
_diffrn_standards_interval_time ?
_diffrn_standards_number ?
_exptl_absorpt_coefficient_mu 1.417
_exptl_absorpt_correction_T_max 0.7648
_exptl_absorpt_correction_T_min 0.7648
_exptl_absorpt_correction_type none
_exptl_absorpt_process_details none
_exptl_crystal_colour ?
_exptl_crystal_density_diffrn 1.312
_exptl_crystal_density_meas ?
_exptl_crystal_density_method 'not measured'
_exptl_crystal_description ?
_exptl_crystal_F_000 1760
_exptl_crystal_size_max 0.20
_exptl_crystal_size_mid 0.20
_exptl_crystal_size_min 0.20
_refine_ls_extinction_coef ?
_refine_ls_extinction_method none
_refine_ls_goodness_of_fit_ref 1.015
_refine_ls_hydrogen_treatment mixed
_refine_ls_matrix_type full
_refine_ls_number_parameters 934
_refine_ls_number_reflns 19363
_refine_ls_number_restraints 9
_refine_ls_restrained_S_all 1.015
_refine_ls_R_factor_all 0.0821
_refine_ls_R_factor_gt 0.0436
_refine_ls_shift/su_max 0.003
_refine_ls_shift/su_mean 0.000
_refine_ls_structure_factor_coef Fsqd
_refine_ls_weighting_details 'calc w=1/[\s^2^(Fo^2^)+(0.0490P)^2^+0.8935P] where P=(Fo^2^+2Fc^2^)/3'
_refine_ls_weighting_scheme calc
_refine_ls_wR_factor_gt 0.0935
_refine_ls_wR_factor_ref 0.1075
_reflns_number_gt 13492
_reflns_number_total 19363
_reflns_threshold_expression >2sigma(I)
_cod_original_sg_symbol_H-M P-1
_cod_database_code 1100872

loop_
_symmetry_equiv_pos_as_xyz
'x, y, z'
'-x, -y, -z'

loop_
_atom_site_label
_atom_site_type_symbol
_atom_site_fract_x
_atom_site_fract_y
_atom_site_fract_z
_atom_site_U_iso_or_equiv
_atom_site_adp_type
_atom_site_occupancy
_atom_site_symmetry_multiplicity
_atom_site_calc_flag
_atom_site_refinement_flags
_atom_site_disorder_assembly
_atom_site_disorder_group
Sm1 Sm 0.203692(13) 1.275778(12) 0.442472(11) 0.01341(6) Uani 1 1 d . . .
Sm2 Sm 0.311827(13) 0.877359(12) 0.138658(11) 0.01356(6) Uani 1 1 d . . .
N1 N 0.0512(2) 1.2444(2) 0.36352(18) 0.0176(7) Uani 1 1 d . . .
N2 N 0.1764(2) 1.4365(2) 0.43249(18) 0.0171(7) Uani 1 1 d . . .
N3 N 0.2331(2) 1.3924(2) 0.58163(18) 0.0175(7) Uani 1 1 d . . .
N4 N 0.0761(2) 1.2266(2) 0.53020(18) 0.0170(7) Uani 1 1 d . . .
N5 N 0.2595(2) 0.7451(2) 0.01185(18) 0.0193(8) Uani 1 1 d . . .
N6 N 0.4734(2) 0.8368(2) 0.06315(18) 0.0190(8) Uani 1 1 d . . .
N7 N 0.4297(2) 0.8781(2) 0.24193(18) 0.0161(7) Uani 1 1 d . . .
N8 N 0.2366(2) 0.7474(2) 0.18290(18) 0.0172(7) Uani 1 1 d . . .
N9 N 0.3059(2) 1.18983(19) 0.37705(17) 0.0150(7) Uani 1 1 d . . .
N10 N 0.2546(2) 1.0030(2) 0.17046(18) 0.0162(7) Uani 1 1 d . . .
C1 C -0.0269(3) 1.1980(3) 0.3737(2) 0.0184(9) Uani 1 1 d . . .
C2 C -0.1052(3) 1.2270(3) 0.3549(2) 0.0245(10) Uani 1 1 d . . .
H2 H -0.1666 1.2066 0.3581 0.029 Uiso 1 1 calc R . .
C3 C -0.0779(3) 1.2920(3) 0.3300(2) 0.0267(10) Uani 1 1 d . . .
H3 H -0.1168 1.3240 0.3132 0.032 Uiso 1 1 calc R . .
C4 C 0.0172(3) 1.3003(3) 0.3348(2) 0.0195(9) Uani 1 1 d . . .
C5 C 0.0804(3) 1.3490(3) 0.3016(2) 0.0201(9) Uani 1 1 d . . .
C6 C 0.1001(3) 1.2852(3) 0.2182(2) 0.0230(9) Uani 1 1 d . . .
H6A H 0.1362 1.3182 0.1939 0.028 Uiso 1 1 calc R . .
H6B H 0.1385 1.2431 0.2241 0.028 Uiso 1 1 calc R . .
C7 C 0.0140(3) 1.2354(3) 0.1621(3) 0.0304(11) Uani 1 1 d . . .
H7A H -0.0203 1.1995 0.1837 0.046 Uiso 1 1 calc R . .
H7B H 0.0324 1.1987 0.1108 0.046 Uiso 1 1 calc R . .
H7C H -0.0249 1.2764 0.1560 0.046 Uiso 1 1 calc R . .
C8 C 0.0363(3) 1.4252(3) 0.2941(2) 0.0246(10) Uani 1 1 d . . .
H8A H -0.0148 1.4011 0.2516 0.030 Uiso 1 1 calc R . .
H8B H 0.0098 1.4572 0.3437 0.030 Uiso 1 1 calc R . .
C9 C 0.1015(3) 1.4886(3) 0.2770(3) 0.0361(12) Uani 1 1 d . . .
H9A H 0.1492 1.5174 0.3211 0.054 Uiso 1 1 calc R . .
H9B H 0.0672 1.5318 0.2697 0.054 Uiso 1 1 calc R . .
H9C H 0.1302 1.4575 0.2291 0.054 Uiso 1 1 calc R . .
C10 C 0.1701(3) 1.3796(2) 0.3531(2) 0.0165(8) Uani 1 1 d . . .
C11 C 0.0993(3) 1.4764(3) 0.4737(2) 0.0235(10) Uani 1 1 d . . .
H11A H 0.0951 1.5314 0.4695 0.035 Uiso 1 1 calc R . .
H11B H 0.1093 1.4866 0.5291 0.035 Uiso 1 1 calc R . .
H11C H 0.0421 1.4378 0.4498 0.035 Uiso 1 1 calc R . .
C12 C 0.2680(3) 1.4543(2) 0.4648(2) 0.0188(9) Uani 1 1 d . . .
C13 C 0.3176(3) 1.4059(2) 0.4063(2) 0.0178(9) Uani 1 1 d . . .
H13 H 0.3819 1.4040 0.4113 0.021 Uiso 1 1 calc R . .
C14 C 0.2574(3) 1.3596(2) 0.3372(2) 0.0194(9) Uani 1 1 d . . .
H14 H 0.2744 1.3212 0.2882 0.023 Uiso 1 1 calc R . .
C15 C 0.2965(3) 1.5143(2) 0.5490(2) 0.0178(9) Uani 1 1 d . . .
C16 C 0.4021(3) 1.5151(3) 0.5667(2) 0.0217(9) Uani 1 1 d . . .
H16A H 0.4162 1.4548 0.5454 0.026 Uiso 1 1 calc R . .
H16B H 0.4356 1.5449 0.5385 0.026 Uiso 1 1 calc R . .
C17 C 0.4379(3) 1.5585(3) 0.6533(2) 0.0306(11) Uani 1 1 d . . .
H17A H 0.4311 1.6201 0.6737 0.046 Uiso 1 1 calc R . .
H17B H 0.5029 1.5516 0.6595 0.046 Uiso 1 1 calc R . .
H17C H 0.4027 1.5319 0.6826 0.046 Uiso 1 1 calc R . .
C18 C 0.2772(3) 1.6078(2) 0.5654(2) 0.0226(9) Uani 1 1 d . . .
H18A H 0.2106 1.6108 0.5691 0.027 Uiso 1 1 calc R . .
H18B H 0.3096 1.6476 0.6170 0.027 Uiso 1 1 calc R . .
C19 C 0.3064(3) 1.6390(3) 0.5040(3) 0.0319(11) Uani 1 1 d . . .
H19A H 0.3719 1.6347 0.4986 0.048 Uiso 1 1 calc R . .
H19B H 0.2954 1.6992 0.5201 0.048 Uiso 1 1 calc R . .
H19C H 0.2707 1.6033 0.4535 0.048 Uiso 1 1 calc R . .
C20 C 0.2468(3) 1.4803(2) 0.6007(2) 0.0175(9) Uani 1 1 d . . .
C21 C 0.2183(3) 1.5261(3) 0.6735(2) 0.0208(9) Uani 1 1 d . . .
H21 H 0.2193 1.5869 0.6986 0.025 Uiso 1 1 calc R . .
C22 C 0.1876(3) 1.4662(2) 0.7033(2) 0.0211(9) Uani 1 1 d . . .
H22 H 0.1638 1.4785 0.7524 0.025 Uiso 1 1 calc R . .
C23 C 0.1986(3) 1.3860(2) 0.6475(2) 0.0179(9) Uani 1 1 d . . .
C24 C 0.1888(3) 1.3002(2) 0.6538(2) 0.0207(9) Uani 1 1 d . . .
C25 C 0.2841(3) 1.2844(3) 0.6807(2) 0.0271(10) Uani 1 1 d . . .
H25A H 0.2788 1.2254 0.6791 0.032 Uiso 1 1 calc R . .
H25B H 0.3272 1.2863 0.6423 0.032 Uiso 1 1 calc R . .
C26 C 0.3260(4) 1.3479(3) 0.7628(3) 0.0451(14) Uani 1 1 d . . .
H26A H 0.3246 1.4071 0.7676 0.068 Uiso 1 1 calc R . .
H26B H 0.3897 1.3383 0.7709 0.068 Uiso 1 1 calc R . .
H26C H 0.2906 1.3390 0.8023 0.068 Uiso 1 1 calc R . .
C27 C 0.1199(3) 1.2986(3) 0.7130(2) 0.0292(11) Uani 1 1 d . . .
H27A H 0.1446 1.3421 0.7659 0.035 Uiso 1 1 calc R . .
H27B H 0.0616 1.3159 0.6986 0.035 Uiso 1 1 calc R . .
C28 C 0.0993(5) 1.2115(3) 0.7172(3) 0.0573(18) Uani 1 1 d . . .
H28A H 0.0754 1.1676 0.6651 0.086 Uiso 1 1 calc R . .
H28B H 0.0534 1.2154 0.7542 0.086 Uiso 1 1 calc R . .
H28C H 0.1557 1.1955 0.7351 0.086 Uiso 1 1 calc R . .
C29 C 0.1586(3) 1.2306(2) 0.5728(2) 0.0173(9) Uani 1 1 d . . .
C30 C 0.0090(3) 1.2896(3) 0.5566(2) 0.0231(10) Uani 1 1 d . . .
H30A H -0.0241 1.2921 0.5108 0.035 Uiso 1 1 calc R . .
H30B H 0.0415 1.3468 0.5901 0.035 Uiso 1 1 calc R . .
H30C H -0.0348 1.2717 0.5865 0.035 Uiso 1 1 calc R . .
C31 C 0.0657(3) 1.1531(2) 0.4591(2) 0.0168(8) Uani 1 1 d . . .
C32 C 0.1452(3) 1.1147(2) 0.4562(2) 0.0171(9) Uani 1 1 d . . .
H32 H 0.1589 1.0646 0.4139 0.021 Uiso 1 1 calc R . .
C33 C 0.2026(3) 1.1626(2) 0.5267(2) 0.0174(9) Uani 1 1 d . . .
H33 H 0.2612 1.1501 0.5400 0.021 Uiso 1 1 calc R . .
C34 C -0.0179(3) 1.1269(2) 0.4011(2) 0.0178(9) Uani 1 1 d . . .
C35 C -0.0017(3) 1.0428(3) 0.3305(2) 0.0207(9) Uani 1 1 d . . .
H35A H 0.0545 1.0550 0.3079 0.025 Uiso 1 1 calc R . .
H35B H 0.0097 0.9986 0.3504 0.025 Uiso 1 1 calc R . .
C36 C -0.0803(3) 1.0056(3) 0.2654(2) 0.0281(10) Uani 1 1 d . . .
H36A H -0.1349 0.9882 0.2858 0.042 Uiso 1 1 calc R . .
H36B H -0.0629 0.9552 0.2222 0.042 Uiso 1 1 calc R . .
H36C H -0.0936 1.0493 0.2463 0.042 Uiso 1 1 calc R . .
C37 C -0.1056(3) 1.1103(3) 0.4366(2) 0.0207(9) Uani 1 1 d . . .
H37A H -0.1176 1.1654 0.4784 0.025 Uiso 1 1 calc R . .
H37B H -0.1578 1.0909 0.3953 0.025 Uiso 1 1 calc R . .
C38 C -0.1023(3) 1.0435(3) 0.4711(3) 0.0327(11) Uani 1 1 d . . .
H38A H -0.0877 0.9893 0.4310 0.049 Uiso 1 1 calc R . .
H38B H -0.1622 1.0336 0.4888 0.049 Uiso 1 1 calc R . .
H38C H -0.0550 1.0646 0.5159 0.049 Uiso 1 1 calc R . .
C39 C 0.1978(3) 0.6740(3) 0.0033(2) 0.0218(10) Uani 1 1 d . . .
C40 C 0.2118(3) 0.6025(3) -0.0614(2) 0.0288(11) Uani 1 1 d . . .
H40 H 0.1798 0.5461 -0.0785 0.035 Uiso 1 1 calc R . .
C41 C 0.2830(3) 0.6287(3) -0.0979(2) 0.0281(11) Uani 1 1 d . . .
H41 H 0.3073 0.5936 -0.1447 0.034 Uiso 1 1 calc R . .
C42 C 0.3103(3) 0.7143(3) -0.0530(2) 0.0217(9) Uani 1 1 d . . .
C43 C 0.3772(3) 0.7750(3) -0.0708(2) 0.0226(10) Uani 1 1 d . . .
C44 C 0.3249(3) 0.8185(3) -0.1168(2) 0.0267(10) Uani 1 1 d . . .
H44A H 0.2772 0.8489 -0.0848 0.032 Uiso 1 1 calc R . .
H44B H 0.3688 0.8627 -0.1227 0.032 Uiso 1 1 calc R . .
C45 C 0.2793(4) 0.7580(3) -0.1976(3) 0.0420(13) Uani 1 1 d . . .
H45A H 0.3265 0.7345 -0.2326 0.063 Uiso 1 1 calc R . .
H45B H 0.2418 0.7897 -0.2188 0.063 Uiso 1 1 calc R . .
H45C H 0.2401 0.7106 -0.1935 0.063 Uiso 1 1 calc R . .
C46 C 0.4516(3) 0.7255(3) -0.1193(2) 0.0280(11) Uani 1 1 d . . .
H46A H 0.4820 0.6966 -0.0899 0.034 Uiso 1 1 calc R . .
H46B H 0.4212 0.6800 -0.1692 0.034 Uiso 1 1 calc R . .
C47 C 0.5249(4) 0.7811(3) -0.1384(3) 0.0445(15) Uani 1 1 d . . .
H47A H 0.4963 0.8069 -0.1708 0.067 Uiso 1 1 calc R . .
H47B H 0.5704 0.7453 -0.1672 0.067 Uiso 1 1 calc R . .
H47C H 0.5552 0.8269 -0.0895 0.067 Uiso 1 1 calc R . .
C48 C 0.4196(3) 0.8482(3) 0.0053(2) 0.0193(9) Uani 1 1 d . . .
C49 C 0.4974(3) 0.7539(3) 0.0602(2) 0.0254(10) Uani 1 1 d . . .
H49A H 0.4476 0.7081 0.0301 0.038 Uiso 1 1 calc R . .
H49B H 0.5067 0.7573 0.1137 0.038 Uiso 1 1 calc R . .
H49C H 0.5541 0.7412 0.0347 0.038 Uiso 1 1 calc R . .
C50 C 0.5044(3) 0.9186(2) 0.1243(2) 0.0176(9) Uani 1 1 d . . .
C51 C 0.4651(3) 0.9780(3) 0.1053(2) 0.0175(9) Uani 1 1 d . . .
H51 H 0.4716 1.0384 0.1366 0.021 Uiso 1 1 calc R . .
C52 C 0.4131(3) 0.9348(3) 0.0315(2) 0.0188(9) Uani 1 1 d . . .
H52 H 0.3795 0.9613 0.0045 0.023 Uiso 1 1 calc R . .
C53 C 0.5695(3) 0.9312(3) 0.1941(2) 0.0205(9) Uani 1 1 d . . .
C54 C 0.5856(3) 1.0304(3) 0.2455(2) 0.0223(10) Uani 1 1 d . . .
H54A H 0.6086 1.0597 0.2127 0.027 Uiso 1 1 calc R . .
H54B H 0.5257 1.0502 0.2616 0.027 Uiso 1 1 calc R . .
C55 C 0.6531(3) 1.0589(3) 0.3195(2) 0.0341(12) Uani 1 1 d . . .
H55A H 0.6346 1.0261 0.3500 0.051 Uiso 1 1 calc R . .
H55B H 0.6527 1.1206 0.3514 0.051 Uiso 1 1 calc R . .
H55C H 0.7150 1.0482 0.3043 0.051 Uiso 1 1 calc R . .
C56 C 0.6621(3) 0.8985(3) 0.1682(2) 0.0272(10) Uani 1 1 d . . .
H56A H 0.7048 0.9127 0.2157 0.033 Uiso 1 1 calc R . .
H56B H 0.6518 0.8349 0.1399 0.033 Uiso 1 1 calc R . .
C57 C 0.7077(3) 0.9359(4) 0.1156(3) 0.0428(13) Uani 1 1 d . . .
H57A H 0.6652 0.9242 0.0692 0.064 Uiso 1 1 calc R . .
H57B H 0.7635 0.9091 0.0990 0.064 Uiso 1 1 calc R . .
H57C H 0.7238 0.9983 0.1447 0.064 Uiso 1 1 calc R . .
C58 C 0.5249(3) 0.8868(3) 0.2406(2) 0.0195(9) Uani 1 1 d . . .
C59 C 0.5650(3) 0.8557(3) 0.2891(3) 0.0318(11) Uani 1 1 d . . .
H59 H 0.6289 0.8539 0.2973 0.038 Uiso 1 1 calc R . .
C60 C 0.4962(3) 0.8268(3) 0.3250(3) 0.0319(11) Uani 1 1 d . . .
H60 H 0.5040 0.8019 0.3617 0.038 Uiso 1 1 calc R . .
C61 C 0.4144(3) 0.8421(3) 0.2956(2) 0.0211(9) Uani 1 1 d . . .
C62 C 0.3199(3) 0.8318(3) 0.3211(2) 0.0194(9) Uani 1 1 d . . .
C63 C 0.3043(3) 0.9157(3) 0.3916(2) 0.0226(9) Uani 1 1 d . . .
H63A H 0.3134 0.9643 0.3756 0.027 Uiso 1 1 calc R . .
H63B H 0.2395 0.9101 0.4027 0.027 Uiso 1 1 calc R . .
C64 C 0.3655(3) 0.9387(3) 0.4675(2) 0.0333(12) Uani 1 1 d . . .
H64A H 0.3507 0.8955 0.4885 0.050 Uiso 1 1 calc R . .
H64B H 0.3552 0.9957 0.5060 0.050 Uiso 1 1 calc R . .
H64C H 0.4300 0.9399 0.4567 0.050 Uiso 1 1 calc R . .
C65 C 0.3079(3) 0.7541(3) 0.3449(2) 0.0252(10) Uani 1 1 d . . .
H65A H 0.3255 0.7026 0.3020 0.030 Uiso 1 1 calc R . .
H65B H 0.3503 0.7671 0.3922 0.030 Uiso 1 1 calc R . .
C66 C 0.2104(3) 0.7332(3) 0.3616(3) 0.0342(11) Uani 1 1 d . . .
H66A H 0.1921 0.7840 0.4037 0.051 Uiso 1 1 calc R . .
H66B H 0.2082 0.6852 0.3779 0.051 Uiso 1 1 calc R . .
H66C H 0.1683 0.7168 0.3141 0.051 Uiso 1 1 calc R . .
C67 C 0.2493(3) 0.8196(2) 0.2546(2) 0.0158(8) Uani 1 1 d . . .
C68 C 0.2934(3) 0.6769(3) 0.1597(2) 0.0230(10) Uani 1 1 d . . .
H68A H 0.3568 0.6996 0.1827 0.034 Uiso 1 1 calc R . .
H68B H 0.2916 0.6499 0.1024 0.034 Uiso 1 1 calc R . .
H68C H 0.2697 0.6338 0.1786 0.034 Uiso 1 1 calc R . .
C69 C 0.1612(3) 0.7537(2) 0.1376(2) 0.0176(9) Uani 1 1 d . . .
C70 C 0.1305(3) 0.8315(2) 0.1794(2) 0.0175(9) Uani 1 1 d . . .
H70 H 0.0809 0.8537 0.1621 0.021 Uiso 1 1 calc R . .
C71 C 0.1846(3) 0.8729(3) 0.2522(2) 0.0186(9) Uani 1 1 d . . .
H71 H 0.1780 0.9275 0.2923 0.022 Uiso 1 1 calc R . .
C72 C 0.1246(3) 0.6837(3) 0.0583(2) 0.0202(9) Uani 1 1 d . . .
C73 C 0.0383(3) 0.7133(3) 0.0277(2) 0.0250(10) Uani 1 1 d . . .
H73A H -0.0033 0.7315 0.0698 0.030 Uiso 1 1 calc R . .
H73B H 0.0587 0.7643 0.0174 0.030 Uiso 1 1 calc R . .
C74 C -0.0154(3) 0.6446(3) -0.0465(2) 0.0334(12) Uani 1 1 d . . .
H74A H 0.0271 0.6190 -0.0857 0.050 Uiso 1 1 calc R . .
H74B H -0.0601 0.6711 -0.0675 0.050 Uiso 1 1 calc R . .
H74C H -0.0477 0.5996 -0.0339 0.050 Uiso 1 1 calc R . .
C75 C 0.0949(3) 0.5980(3) 0.0666(2) 0.0218(9) Uani 1 1 d . . .
H75A H 0.0682 0.5538 0.0146 0.026 Uiso 1 1 calc R . .
H75B H 0.1502 0.5776 0.0824 0.026 Uiso 1 1 calc R . .
C76 C 0.0250(3) 0.6061(3) 0.1262(2) 0.0316(11) Uani 1 1 d . . .
H76A H 0.0491 0.6524 0.1771 0.047 Uiso 1 1 calc R . .
H76B H 0.0141 0.5515 0.1320 0.047 Uiso 1 1 calc R . .
H76C H -0.0328 0.6195 0.1077 0.047 Uiso 1 1 calc R . .
C77 C 0.4042(3) 1.1940(2) 0.4019(2) 0.0171(9) Uani 1 1 d . . .
C78 C 0.4299(3) 1.1131(2) 0.4108(2) 0.0204(9) Uani 1 1 d . . .
H78A H 0.3880 1.0984 0.4438 0.031 Uiso 1 1 calc R . .
H78B H 0.4930 1.1243 0.4355 0.031 Uiso 1 1 calc R . .
H78C H 0.4250 1.0650 0.3590 0.031 Uiso 1 1 calc R . .
C79 C 0.4644(3) 1.2174(3) 0.3478(2) 0.0230(10) Uani 1 1 d . . .
H79A H 0.4498 1.1738 0.2938 0.035 Uiso 1 1 calc R . .
H79B H 0.5292 1.2195 0.3648 0.035 Uiso 1 1 calc R . .
H79C H 0.4530 1.2739 0.3499 0.035 Uiso 1 1 calc R . .
C80 C 0.4216(3) 1.2674(3) 0.4842(2) 0.0216(9) Uani 1 1 d . . .
H80A H 0.4092 1.3216 0.4815 0.032 Uiso 1 1 calc R . .
H80B H 0.4858 1.2728 0.5047 0.032 Uiso 1 1 calc R . .
H80C H 0.3811 1.2548 0.5191 0.032 Uiso 1 1 calc R . .
C81 C 0.2664(3) 1.1307(2) 0.3023(2) 0.0185(9) Uani 1 1 d . . .
H81 H 0.2082 1.1431 0.2879 0.022 Uiso 1 1 calc R . .
C82 C 0.2936(3) 1.0603(2) 0.2470(2) 0.0206(9) Uani 1 1 d . . .
H82 H 0.3503 1.0460 0.2622 0.025 Uiso 1 1 calc R . .
C83 C 0.1898(3) 1.0288(3) 0.1241(2) 0.0203(9) Uani 1 1 d . . .
C84 C 0.1698(3) 0.9529(3) 0.0432(2) 0.0257(10) Uani 1 1 d . . .
H84A H 0.2268 0.9423 0.0179 0.039 Uiso 1 1 calc R . .
H84B H 0.1252 0.9667 0.0105 0.039 Uiso 1 1 calc R . .
H84C H 0.1445 0.9011 0.0495 0.039 Uiso 1 1 calc R . .
C85 C 0.0967(3) 1.0448(3) 0.1576(2) 0.0227(9) Uani 1 1 d . . .
H85A H 0.0708 0.9943 0.1655 0.034 Uiso 1 1 calc R . .
H85B H 0.0545 1.0549 0.1206 0.034 Uiso 1 1 calc R . .
H85C H 0.1053 1.0955 0.2079 0.034 Uiso 1 1 calc R . .
C86 C 0.2335(3) 1.1076(3) 0.1125(2) 0.0242(10) Uani 1 1 d . . .
H86A H 0.2565 1.1538 0.1637 0.036 Uiso 1 1 calc R . .
H86B H 0.1873 1.1278 0.0864 0.036 Uiso 1 1 calc R . .
H86C H 0.2844 1.0915 0.0799 0.036 Uiso 1 1 calc R . .
C87 C 0.4354(9) 0.5092(8) 0.0890(8) 0.160(5) Uiso 1 1 d D . .
H87 H 0.4851 0.5462 0.0847 0.192 Uiso 1 1 calc RD . .
C88 C 0.3696(9) 0.4754(7) 0.0337(7) 0.147(4) Uiso 1 1 d D . .
H88 H 0.3765 0.4954 -0.0065 0.177 Uiso 1 1 calc RD . .
C89 C 0.2967(9) 0.4213(8) 0.0187(8) 0.160(5) Uiso 1 1 d D . .
H89 H 0.2513 0.4028 -0.0249 0.191 Uiso 1 1 calc RD . .
C90 C 0.2998(10) 0.3932(10) 0.0874(9) 0.189(6) Uiso 1 1 d D . .
H90 H 0.2579 0.3460 0.0845 0.227 Uiso 1 1 calc RD . .
C91 C 0.3589(11) 0.4329(9) 0.1500(9) 0.184(5) Uiso 1 1 d D . .
H91 H 0.3508 0.4211 0.1949 0.221 Uiso 1 1 calc RD . .
C92 C 0.4337(10) 0.4922(9) 0.1531(9) 0.182(5) Uiso 1 1 d D . .
H92 H 0.4791 0.5179 0.1967 0.218 Uiso 1 1 calc RD . .

loop_
_atom_site_aniso_label
_atom_site_aniso_U_11
_atom_site_aniso_U_22
_atom_site_aniso_U_33
_atom_site_aniso_U_23
_atom_site_aniso_U_13
_atom_site_aniso_U_12
Sm1 0.01131(11) 0.01311(11) 0.01473(11) 0.00442(8) 0.00173(8) 0.00226(8)
Sm2 0.01261(11) 0.01399(11) 0.01121(10) 0.00291(8) -0.00050(8) -0.00052(8)
N1 0.0154(17) 0.0197(17) 0.0198(17) 0.0100(15) 0.0024(14) 0.0039(13)
N2 0.0175(18) 0.0155(17) 0.0196(17) 0.0081(14) 0.0043(14) 0.0030(13)
N3 0.0147(17) 0.0175(17) 0.0188(17) 0.0058(14) 0.0023(13) 0.0021(13)
N4 0.0153(17) 0.0156(17) 0.0177(17) 0.0042(14) 0.0020(14) 0.0027(13)
N5 0.0205(18) 0.0201(18) 0.0154(16) 0.0067(15) 0.0016(14) -0.0041(14)
N6 0.0152(17) 0.0208(18) 0.0175(17) 0.0046(15) 0.0032(14) -0.0010(14)
N7 0.0144(17) 0.0171(17) 0.0156(16) 0.0058(14) -0.0006(13) 0.0023(13)
N8 0.0206(18) 0.0156(17) 0.0144(16) 0.0056(14) 0.0029(14) -0.0004(14)
N9 0.0161(17) 0.0110(16) 0.0146(16) 0.0017(13) 0.0028(13) 0.0022(13)
N10 0.0145(17) 0.0161(17) 0.0152(16) 0.0043(14) 0.0010(13) -0.0013(13)
C1 0.0100(19) 0.021(2) 0.021(2) 0.0068(18) -0.0020(16) -0.0024(16)
C2 0.009(2) 0.029(2) 0.037(2) 0.016(2) -0.0014(18) 0.0022(17)
C3 0.019(2) 0.031(2) 0.033(2) 0.017(2) -0.0039(19) 0.0062(18)
C4 0.018(2) 0.020(2) 0.024(2) 0.0123(18) 0.0022(17) 0.0050(16)
C5 0.018(2) 0.019(2) 0.025(2) 0.0101(18) -0.0008(17) 0.0019(16)
C6 0.029(2) 0.020(2) 0.022(2) 0.0107(18) -0.0008(18) 0.0035(18)
C7 0.033(3) 0.026(2) 0.029(2) 0.010(2) -0.006(2) 0.0020(19)
C8 0.030(2) 0.022(2) 0.023(2) 0.0111(19) -0.0054(19) 0.0075(18)
C9 0.039(3) 0.029(3) 0.043(3) 0.020(2) -0.006(2) 0.000(2)
C10 0.017(2) 0.015(2) 0.020(2) 0.0096(17) 0.0008(16) 0.0029(15)
C11 0.017(2) 0.023(2) 0.028(2) 0.0071(19) 0.0074(18) 0.0081(17)
C12 0.023(2) 0.014(2) 0.021(2) 0.0093(17) 0.0028(17) 0.0004(16)
C13 0.016(2) 0.014(2) 0.025(2) 0.0088(18) 0.0070(17) 0.0008(15)
C14 0.022(2) 0.016(2) 0.019(2) 0.0065(17) 0.0038(17) -0.0021(16)
C15 0.018(2) 0.0128(19) 0.018(2) 0.0015(17) 0.0039(16) 0.0032(15)
C16 0.019(2) 0.021(2) 0.024(2) 0.0083(19) 0.0022(17) 0.0029(17)
C17 0.026(2) 0.033(3) 0.024(2) 0.005(2) -0.0012(19) -0.004(2)
C18 0.027(2) 0.015(2) 0.024(2) 0.0067(18) 0.0013(18) 0.0033(17)
C19 0.039(3) 0.018(2) 0.038(3) 0.012(2) 0.003(2) 0.0012(19)
C20 0.017(2) 0.015(2) 0.019(2) 0.0059(17) 0.0028(16) -0.0004(15)
C21 0.021(2) 0.014(2) 0.023(2) 0.0023(18) 0.0040(17) 0.0019(16)
C22 0.022(2) 0.022(2) 0.017(2) 0.0042(18) 0.0045(17) 0.0047(17)
C23 0.015(2) 0.020(2) 0.0160(19) 0.0052(17) 0.0013(16) 0.0035(16)
C24 0.027(2) 0.016(2) 0.017(2) 0.0049(17) 0.0029(17) 0.0015(17)
C25 0.036(3) 0.021(2) 0.021(2) 0.0055(19) -0.0073(19) 0.0068(19)
C26 0.049(3) 0.040(3) 0.034(3) 0.004(2) -0.014(2) 0.010(2)
C27 0.043(3) 0.026(2) 0.019(2) 0.010(2) 0.009(2) 0.001(2)
C28 0.094(5) 0.033(3) 0.049(3) 0.017(3) 0.041(3) 0.008(3)
C29 0.017(2) 0.018(2) 0.018(2) 0.0083(17) 0.0006(16) 0.0002(16)
C30 0.016(2) 0.021(2) 0.026(2) 0.0033(19) 0.0045(17) 0.0049(17)
C31 0.016(2) 0.017(2) 0.018(2) 0.0089(17) 0.0029(16) 0.0005(16)
C32 0.023(2) 0.0134(19) 0.0146(19) 0.0057(17) 0.0033(16) 0.0000(16)
C33 0.018(2) 0.015(2) 0.024(2) 0.0123(18) 0.0036(17) 0.0034(16)
C34 0.0111(19) 0.019(2) 0.023(2) 0.0096(18) 0.0015(16) -0.0012(15)
C35 0.015(2) 0.022(2) 0.022(2) 0.0059(18) 0.0025(17) 0.0020(16)
C36 0.021(2) 0.028(2) 0.026(2) 0.004(2) -0.0016(18) -0.0010(18)
C37 0.018(2) 0.022(2) 0.021(2) 0.0079(18) 0.0021(17) 0.0001(16)
C38 0.029(3) 0.034(3) 0.041(3) 0.020(2) 0.016(2) 0.004(2)
C39 0.022(2) 0.018(2) 0.016(2) 0.0009(18) 0.0010(17) -0.0082(17)
C40 0.036(3) 0.020(2) 0.021(2) 0.0010(19) 0.0050(19) -0.0099(19)
C41 0.036(3) 0.021(2) 0.019(2) -0.0005(19) 0.0082(19) -0.0024(19)
C42 0.025(2) 0.020(2) 0.0132(19) 0.0006(17) 0.0030(17) -0.0020(17)
C43 0.026(2) 0.024(2) 0.0122(19) 0.0034(18) 0.0047(17) -0.0057(18)
C44 0.032(3) 0.025(2) 0.016(2) 0.0038(19) -0.0013(18) -0.0076(19)
C45 0.055(3) 0.037(3) 0.021(2) 0.002(2) -0.012(2) -0.003(2)
C46 0.033(3) 0.024(2) 0.018(2) 0.0006(19) 0.0061(19) -0.0041(19)
C47 0.049(3) 0.033(3) 0.038(3) 0.000(2) 0.029(3) -0.003(2)
C48 0.018(2) 0.022(2) 0.0135(19) 0.0044(17) 0.0003(16) -0.0056(16)
C49 0.026(2) 0.022(2) 0.025(2) 0.0050(19) 0.0043(19) 0.0051(18)
C50 0.012(2) 0.020(2) 0.0148(19) 0.0021(17) 0.0063(16) -0.0028(16)
C51 0.015(2) 0.017(2) 0.0162(19) 0.0038(17) 0.0035(16) -0.0044(16)
C52 0.017(2) 0.023(2) 0.0158(19) 0.0086(18) 0.0021(16) -0.0028(16)
C53 0.016(2) 0.025(2) 0.019(2) 0.0070(18) 0.0000(16) 0.0035(17)
C54 0.016(2) 0.025(2) 0.017(2) 0.0021(18) -0.0035(16) -0.0042(17)
C55 0.024(2) 0.039(3) 0.023(2) -0.002(2) -0.0082(19) 0.001(2)
C56 0.013(2) 0.037(3) 0.026(2) 0.007(2) 0.0018(17) 0.0050(18)
C57 0.019(2) 0.070(4) 0.043(3) 0.024(3) 0.013(2) 0.011(2)
C58 0.012(2) 0.024(2) 0.021(2) 0.0062(18) -0.0008(16) 0.0079(16)
C59 0.018(2) 0.046(3) 0.036(3) 0.022(2) -0.002(2) 0.008(2)
C60 0.028(3) 0.047(3) 0.031(2) 0.027(2) -0.003(2) 0.008(2)
C61 0.025(2) 0.021(2) 0.017(2) 0.0085(18) -0.0016(17) 0.0024(17)
C62 0.020(2) 0.021(2) 0.019(2) 0.0099(18) 0.0017(17) 0.0012(17)
C63 0.026(2) 0.023(2) 0.016(2) 0.0071(18) 0.0020(17) -0.0038(18)
C64 0.046(3) 0.031(3) 0.015(2) 0.004(2) -0.005(2) -0.004(2)
C65 0.029(2) 0.026(2) 0.023(2) 0.0148(19) 0.0002(19) -0.0019(19)
C66 0.035(3) 0.037(3) 0.038(3) 0.025(2) 0.005(2) -0.004(2)
C67 0.016(2) 0.018(2) 0.0139(19) 0.0078(17) 0.0037(16) -0.0037(16)
C68 0.024(2) 0.018(2) 0.021(2) 0.0029(18) -0.0017(18) 0.0031(17)
C69 0.017(2) 0.018(2) 0.019(2) 0.0098(17) 0.0000(16) -0.0044(16)
C70 0.0111(19) 0.021(2) 0.020(2) 0.0097(18) 0.0018(16) -0.0012(16)
C71 0.019(2) 0.022(2) 0.0135(19) 0.0069(17) 0.0025(16) 0.0001(17)
C72 0.018(2) 0.021(2) 0.017(2) 0.0066(18) -0.0012(17) -0.0073(17)
C73 0.019(2) 0.031(2) 0.023(2) 0.010(2) -0.0015(18) -0.0059(18)
C74 0.035(3) 0.033(3) 0.026(2) 0.011(2) -0.010(2) -0.015(2)
C75 0.025(2) 0.019(2) 0.016(2) 0.0054(18) -0.0013(17) -0.0078(17)
C76 0.039(3) 0.031(3) 0.024(2) 0.013(2) 0.006(2) -0.006(2)
C77 0.013(2) 0.016(2) 0.019(2) 0.0043(17) 0.0022(16) 0.0022(15)
C78 0.017(2) 0.021(2) 0.021(2) 0.0061(18) -0.0013(17) 0.0050(16)
C79 0.019(2) 0.020(2) 0.028(2) 0.0070(19) 0.0045(18) 0.0008(17)
C80 0.013(2) 0.022(2) 0.024(2) 0.0054(18) -0.0049(17) -0.0007(16)
C81 0.013(2) 0.020(2) 0.021(2) 0.0059(18) 0.0012(16) 0.0073(16)
C82 0.020(2) 0.018(2) 0.020(2) 0.0049(18) -0.0044(17) 0.0021(16)
C83 0.018(2) 0.021(2) 0.021(2) 0.0080(18) 0.0011(17) -0.0005(16)
C84 0.027(2) 0.029(2) 0.019(2) 0.0083(19) -0.0066(18) 0.0003(19)
C85 0.019(2) 0.023(2) 0.025(2) 0.0085(19) 0.0017(17) 0.0018(17)
C86 0.026(2) 0.025(2) 0.020(2) 0.0084(19) 0.0042(18) 0.0016(18)

loop_
_atom_type_symbol
_atom_type_description
_atom_type_scat_dispersion_real
_atom_type_scat_dispersion_imag
_atom_type_scat_source
C C 0.0033 0.0016 'International Tables Vol C Tables 4.2.6.8 and 6.1.1.4'
H H 0.0000 0.0000 'International Tables Vol C Tables 4.2.6.8 and 6.1.1.4'
N N 0.0061 0.0033 'International Tables Vol C Tables 4.2.6.8 and 6.1.1.4'
Sm Sm -0.1638 3.4418 'International Tables Vol C Tables 4.2.6.8 and 6.1.1.4'
